data_4061677
_publ_section_title
;
Exploring the Influence of Ligand Charge and Geometry on the Properties of
 New Coordinatively Unsaturated Cp*Ru(kappa2-P,N) Complexes
;
_journal_name_full Organometallics
_journal_paper_doi 10.1021/om050534e
_journal_year 2005
_chemical_formula_sum 'C36.5 H62 B F4 N2 P Ru'
_chemical_formula_weight 747.73
_space_group_IT_number 15
_symmetry_cell_setting monoclinic
_symmetry_space_group_name_Hall '-C 2yc'
_symmetry_space_group_name_H-M 'C 1 2/c 1'
_cell_angle_alpha 90.00
_cell_angle_beta 109.0480(10)
_cell_angle_gamma 90.00
_cell_formula_units_Z 8
_cell_length_a 22.564(2)
_cell_length_b 17.2402(16)
_cell_length_c 20.0660(18)
_cell_measurement_temperature 193(2)
_cell_volume 7378.3(12)
_diffrn_ambient_temperature 193(2)
_exptl_crystal_density_diffrn 1.346
_cod_depositor_comments
;
The following automatic conversions were performed:
'_symmetry_cell_setting' value 'Monoclinic' changed to 'monoclinic'
according to '/home/saulius/struct/CIF-dictionaries/cif_core.dic'
dictionary named 'cif_core.dic' version 2.4.1 from 2010-06-29.

Automatic conversion script
Id: cif_fix_enum 1527 2010-12-29 10:47:43Z saulius 
;
_cod_original_sg_symbol_H-M 'C 2/c'
_cod_original_formula_sum 'C36.50 H62 B F4 N2 P Ru'
_cod_database_code 4061677

loop_
_symmetry_equiv_pos_as_xyz
'x, y, z'
'-x, y, -z+1/2'
'x+1/2, y+1/2, z'
'-x+1/2, y+1/2, -z+1/2'
'-x, -y, -z'
'x, -y, z-1/2'
'-x+1/2, -y+1/2, -z'
'x+1/2, -y+1/2, z-1/2'

loop_
_atom_site_label
_atom_site_type_symbol
_atom_site_fract_x
_atom_site_fract_y
_atom_site_fract_z
_atom_site_U_iso_or_equiv
_atom_site_adp_type
_atom_site_occupancy
_atom_site_symmetry_multiplicity
_atom_site_calc_flag
_atom_site_refinement_flags
_atom_site_disorder_assembly
_atom_site_disorder_group
Ru Ru 0.215735(9) 0.580149(11) -0.229882(10) 0.02750(9) Uani 1 1 d . . .
P P 0.14824(3) 0.62144(4) -0.33911(3) 0.02946(15) Uani 1 1 d . . .
N1 N 0.28807(9) 0.64132(14) -0.26866(10) 0.0341(5) Uani 1 1 d . . .
N2 N 0.20975(10) 0.68514(13) -0.18399(11) 0.0340(5) Uani 1 1 d . . .
C1 C 0.29325(13) 0.75547(16) -0.35177(15) 0.0415(6) Uani 1 1 d . . .
H1A H 0.3114 0.7948 -0.3147 0.050 Uiso 1 1 calc R . .
H1B H 0.3270 0.7328 -0.3670 0.050 Uiso 1 1 calc R . .
C2 C 0.25797(12) 0.69352(15) -0.32656(13) 0.0332(6) Uani 1 1 d . . .
C3 C 0.19723(12) 0.69153(15) -0.36478(13) 0.0329(6) Uani 1 1 d . . .
C3A C 0.18494(14) 0.75236(16) -0.42017(13) 0.0386(6) Uani 1 1 d . . .
C4 C 0.13112(15) 0.77580(18) -0.47241(15) 0.0467(7) Uani 1 1 d . . .
H4 H 0.0919 0.7518 -0.4778 0.056 Uiso 1 1 calc R . .
C5 C 0.13585(19) 0.8353(2) -0.51670(17) 0.0600(9) Uani 1 1 d . . .
H5 H 0.0992 0.8517 -0.5530 0.072 Uiso 1 1 calc R . .
C6 C 0.19275(18) 0.87208(19) -0.50987(16) 0.0547(9) Uani 1 1 d . . .
H6 H 0.1946 0.9126 -0.5412 0.066 Uiso 1 1 calc R . .
C7 C 0.24599(17) 0.84872(17) -0.45718(16) 0.0501(8) Uani 1 1 d . . .
H7 H 0.2850 0.8734 -0.4516 0.060 Uiso 1 1 calc R . .
C7A C 0.24245(14) 0.78916(16) -0.41243(14) 0.0385(6) Uani 1 1 d . . .
C8 C 0.21048(15) 0.73436(16) -0.14554(14) 0.0410(6) Uani 1 1 d . . .
C9 C 0.2126(2) 0.79575(19) -0.09560(18) 0.0618(10) Uani 1 1 d . . .
H9A H 0.1963 0.7769 -0.0600 0.074 Uiso 1 1 calc R . .
H9B H 0.1878 0.8387 -0.1197 0.074 Uiso 1 1 calc R . .
H9C H 0.2552 0.8123 -0.0739 0.074 Uiso 1 1 calc R . .
C10 C 0.17423(13) 0.51289(15) -0.16559(14) 0.0354(6) Uani 1 1 d . . .
C11 C 0.23792(13) 0.52830(16) -0.12371(14) 0.0381(6) Uani 1 1 d . . .
C12 C 0.27802(13) 0.49409(16) -0.15640(14) 0.0379(6) Uani 1 1 d . . .
C13 C 0.23982(13) 0.45581(16) -0.21927(14) 0.0364(6) Uani 1 1 d . . .
C14 C 0.17587(13) 0.46638(15) -0.22353(14) 0.0362(6) Uani 1 1 d . . .
C15 C 0.11753(15) 0.52980(19) -0.14459(17) 0.0498(8) Uani 1 1 d . . .
H15A H 0.1136 0.4903 -0.1112 0.060 Uiso 1 1 calc R . .
H15B H 0.0800 0.5291 -0.1865 0.060 Uiso 1 1 calc R . .
H15C H 0.1220 0.5810 -0.1223 0.060 Uiso 1 1 calc R . .
C16 C 0.25836(18) 0.57265(18) -0.05495(15) 0.0519(8) Uani 1 1 d . . .
H16A H 0.2699 0.5360 -0.0155 0.062 Uiso 1 1 calc R . .
H16B H 0.2238 0.6055 -0.0521 0.062 Uiso 1 1 calc R . .
H16C H 0.2946 0.6052 -0.0527 0.062 Uiso 1 1 calc R . .
C17 C 0.34782(14) 0.4884(2) -0.12550(17) 0.0546(8) Uani 1 1 d . . .
H17A H 0.3589 0.4457 -0.0914 0.065 Uiso 1 1 calc R . .
H17B H 0.3646 0.5371 -0.1017 0.065 Uiso 1 1 calc R . .
H17C H 0.3656 0.4785 -0.1632 0.065 Uiso 1 1 calc R . .
C18 C 0.26342(16) 0.39847(19) -0.26126(17) 0.0505(8) Uani 1 1 d . . .
H18A H 0.2791 0.3521 -0.2326 0.061 Uiso 1 1 calc R . .
H18B H 0.2974 0.4220 -0.2747 0.061 Uiso 1 1 calc R . .
H18C H 0.2291 0.3839 -0.3038 0.061 Uiso 1 1 calc R . .
C19 C 0.12021(15) 0.42600(16) -0.27369(17) 0.0464(7) Uani 1 1 d . . .
H19A H 0.1086 0.3818 -0.2499 0.056 Uiso 1 1 calc R . .
H19B H 0.1308 0.4076 -0.3146 0.056 Uiso 1 1 calc R . .
H19C H 0.0849 0.4623 -0.2893 0.056 Uiso 1 1 calc R . .
C21 C 0.07511(12) 0.67567(17) -0.34779(14) 0.0392(6) Uani 1 1 d . . .
H21 H 0.0577 0.6933 -0.3979 0.047 Uiso 1 1 calc R . .
C22 C 0.02629(15) 0.6222(2) -0.33414(19) 0.0566(9) Uani 1 1 d . . .
H22A H -0.0118 0.6519 -0.3384 0.068 Uiso 1 1 calc R . .
H22B H 0.0431 0.6005 -0.2865 0.068 Uiso 1 1 calc R . .
H22C H 0.0163 0.5800 -0.3687 0.068 Uiso 1 1 calc R . .
C23 C 0.08521(17) 0.7474(2) -0.3021(2) 0.0677(10) Uani 1 1 d . . .
H23A H 0.0450 0.7735 -0.3097 0.081 Uiso 1 1 calc R . .
H23B H 0.1140 0.7826 -0.3146 0.081 Uiso 1 1 calc R . .
H23C H 0.1032 0.7325 -0.2525 0.081 Uiso 1 1 calc R . .
C24 C 0.12149(13) 0.55003(17) -0.41282(14) 0.0373(6) Uani 1 1 d . . .
H24 H 0.0976 0.5090 -0.3971 0.045 Uiso 1 1 calc R . .
C25 C 0.17691(15) 0.51023(18) -0.42463(15) 0.0465(7) Uani 1 1 d . . .
H25A H 0.1619 0.4728 -0.4632 0.056 Uiso 1 1 calc R . .
H25B H 0.2013 0.4831 -0.3815 0.056 Uiso 1 1 calc R . .
H25C H 0.2034 0.5490 -0.4368 0.056 Uiso 1 1 calc R . .
C26 C 0.07749(17) 0.58144(19) -0.48307(16) 0.0535(8) Uani 1 1 d . . .
H26A H 0.0668 0.5397 -0.5181 0.064 Uiso 1 1 calc R . .
H26B H 0.0984 0.6235 -0.4996 0.064 Uiso 1 1 calc R . .
H26C H 0.0391 0.6013 -0.4764 0.064 Uiso 1 1 calc R . .
C27 C 0.32517(14) 0.58344(17) -0.29436(16) 0.0427(7) Uani 1 1 d . . .
H27A H 0.3560 0.6107 -0.3107 0.051 Uiso 1 1 calc R . .
H27B H 0.2969 0.5536 -0.3334 0.051 Uiso 1 1 calc R . .
H27C H 0.3469 0.5482 -0.2558 0.051 Uiso 1 1 calc R . .
C28 C 0.33374(14) 0.68529(19) -0.20957(15) 0.0459(7) Uani 1 1 d . . .
H28A H 0.3644 0.7113 -0.2270 0.055 Uiso 1 1 calc R . .
H28B H 0.3555 0.6492 -0.1717 0.055 Uiso 1 1 calc R . .
H28C H 0.3112 0.7241 -0.1914 0.055 Uiso 1 1 calc R . .
F1 F 0.13152(19) 0.2119(2) -0.46461(18) 0.1412(13) Uani 1 1 d . . .
F2 F 0.04010(16) 0.2680(3) -0.5004(2) 0.1560(15) Uani 1 1 d . . .
F3 F 0.1174(2) 0.3117(3) -0.5332(2) 0.182(2) Uani 1 1 d . . .
F4 F 0.1220(2) 0.3222(2) -0.4197(2) 0.1623(16) Uani 1 1 d . . .
B B 0.1019(2) 0.2823(3) -0.4799(2) 0.0676(12) Uani 1 1 d . . .

loop_
_atom_site_aniso_label
_atom_site_aniso_U_11
_atom_site_aniso_U_22
_atom_site_aniso_U_33
_atom_site_aniso_U_23
_atom_site_aniso_U_13
_atom_site_aniso_U_12
Ru 0.02841(13) 0.03086(13) 0.02497(12) -0.00156(7) 0.01108(9) -0.00214(8)
P 0.0288(3) 0.0352(4) 0.0256(3) -0.0010(3) 0.0106(3) -0.0067(3)
N1 0.0304(11) 0.0409(13) 0.0321(11) -0.0052(9) 0.0119(9) -0.0066(9)
N2 0.0403(12) 0.0366(12) 0.0266(10) 0.0004(9) 0.0130(9) -0.0016(10)
C1 0.0450(16) 0.0405(15) 0.0460(15) -0.0094(12) 0.0245(13) -0.0150(13)
C2 0.0374(14) 0.0376(14) 0.0290(12) -0.0076(11) 0.0168(11) -0.0107(11)
C3 0.0390(14) 0.0345(14) 0.0295(12) -0.0046(10) 0.0171(11) -0.0084(11)
C3A 0.0537(17) 0.0350(14) 0.0301(13) -0.0015(11) 0.0179(12) -0.0082(13)
C4 0.0575(19) 0.0460(17) 0.0348(14) 0.0039(12) 0.0126(14) -0.0082(14)
C5 0.083(3) 0.056(2) 0.0355(16) 0.0070(14) 0.0120(16) -0.0086(19)
C6 0.086(3) 0.0438(18) 0.0376(16) 0.0016(13) 0.0247(17) -0.0166(17)
C7 0.074(2) 0.0411(17) 0.0441(16) -0.0097(13) 0.0318(16) -0.0208(15)
C7A 0.0532(17) 0.0335(14) 0.0355(14) -0.0078(11) 0.0236(13) -0.0123(12)
C8 0.0555(18) 0.0377(15) 0.0330(14) 0.0027(12) 0.0189(13) -0.0021(13)
C9 0.103(3) 0.0432(18) 0.0509(19) -0.0092(14) 0.041(2) -0.0029(18)
C10 0.0413(15) 0.0341(14) 0.0368(13) 0.0086(11) 0.0210(12) 0.0020(11)
C11 0.0444(16) 0.0407(15) 0.0311(13) 0.0056(11) 0.0149(12) 0.0003(12)
C12 0.0387(15) 0.0394(15) 0.0348(14) 0.0072(11) 0.0109(12) 0.0046(12)
C13 0.0411(15) 0.0311(14) 0.0388(14) 0.0024(11) 0.0154(12) 0.0051(12)
C14 0.0421(15) 0.0301(14) 0.0382(14) 0.0037(11) 0.0159(12) -0.0014(11)
C15 0.0537(19) 0.0566(19) 0.0503(17) 0.0141(14) 0.0322(15) 0.0091(15)
C16 0.073(2) 0.0515(19) 0.0305(14) 0.0048(12) 0.0157(15) -0.0014(16)
C17 0.0392(17) 0.071(2) 0.0503(18) 0.0168(16) 0.0096(14) 0.0075(16)
C18 0.060(2) 0.0443(17) 0.0547(19) 0.0012(14) 0.0290(16) 0.0147(15)
C19 0.0466(17) 0.0331(15) 0.0548(18) 0.0033(12) 0.0101(15) -0.0105(12)
C21 0.0307(14) 0.0513(17) 0.0343(13) 0.0056(12) 0.0086(11) 0.0020(12)
C22 0.0369(16) 0.075(2) 0.064(2) 0.0200(18) 0.0250(15) 0.0066(16)
C23 0.049(2) 0.070(2) 0.077(2) -0.022(2) 0.0101(18) 0.0134(18)
C24 0.0405(15) 0.0400(15) 0.0322(13) -0.0062(11) 0.0131(12) -0.0146(12)
C25 0.0561(19) 0.0465(17) 0.0396(15) -0.0096(13) 0.0192(14) -0.0060(14)
C26 0.056(2) 0.066(2) 0.0333(15) -0.0100(13) 0.0068(14) -0.0092(16)
C27 0.0365(15) 0.0522(18) 0.0427(16) 0.0008(12) 0.0173(13) 0.0014(13)
C28 0.0389(15) 0.0560(18) 0.0387(15) -0.0068(13) 0.0071(12) -0.0170(14)
F1 0.177(3) 0.123(3) 0.109(2) 0.025(2) 0.026(2) 0.069(2)
F2 0.081(2) 0.225(5) 0.151(3) 0.024(3) 0.022(2) 0.026(2)
F3 0.211(4) 0.224(5) 0.147(3) 0.105(3) 0.107(3) 0.068(4)
F4 0.243(5) 0.130(3) 0.118(3) -0.043(2) 0.064(3) -0.037(3)
B 0.074(3) 0.077(3) 0.050(2) 0.007(2) 0.019(2) 0.018(2)

loop_
_geom_bond_atom_site_label_1
_geom_bond_atom_site_label_2
_geom_bond_distance
_geom_bond_site_symmetry_2
_geom_bond_publ_flag
Ru N2 2.055(2) . ?
Ru C10 2.162(2) . ?
Ru C14 2.179(3) . ?
Ru C13 2.205(3) . ?
Ru C11 2.212(3) . ?
Ru C12 2.236(3) . ?
Ru N1 2.283(2) . ?
Ru P 2.3347(7) . ?
P C3 1.822(3) . ?
P C21 1.855(3) . ?
P C24 1.867(3) . ?
N1 C2 1.451(3) . ?
N1 C27 1.498(3) . ?
N1 C28 1.498(3) . ?
N2 C8 1.143(3) . ?
C1 C7A 1.491(4) . ?
C1 C2 1.514(3) . ?
C2 C3 1.335(4) . ?
C3 C3A 1.487(4) . ?
C3A C4 1.381(4) . ?
C3A C7A 1.407(4) . ?
C4 C5 1.384(4) . ?
C5 C6 1.398(5) . ?
C6 C7 1.376(5) . ?
C7 C7A 1.383(4) . ?
C8 C9 1.447(4) . ?
C10 C14 1.423(4) . ?
C10 C11 1.433(4) . ?
C10 C15 1.500(4) . ?
C11 C12 1.409(4) . ?
C11 C16 1.512(4) . ?
C12 C13 1.435(4) . ?
C12 C17 1.496(4) . ?
C13 C14 1.429(4) . ?
C13 C18 1.505(4) . ?
C14 C19 1.500(4) . ?
C21 C23 1.511(4) . ?
C21 C22 1.528(4) . ?
C24 C25 1.511(4) . ?
C24 C26 1.534(4) . ?
F1 B 1.370(5) . ?
F2 B 1.341(6) . ?
F3 B 1.329(5) . ?
F4 B 1.334(5) . ?
